data_1540000
loop_
_publ_author_name
'Zubkov, V.G.'
'Tyutyunnik, A.P.'
'Surat, L.L.'
'Berger, I.F.'
'Slobodin, B.V.'

_publ_section_title
;
 Crystal structure of alkali element strontium tetrametavanadates A2 Sr (V
 O3)4, where A= Na, K, Rb or Cs
;
_journal_name_full 'Zhurnal Neorganicheskoi Khimii'
_journal_page_first 2074
_journal_page_last 2079
_journal_volume 48
_journal_year 2003
_chemical_formula_sum 'K2 O12 Sr V4'
_chemical_name_systematic 'K2 Sr (V O3)4'
_space_group_IT_number 125
_symmetry_space_group_name_Hall '-P 4a 2b'
_symmetry_space_group_name_H-M 'P 4/n b m :2'
_cell_angle_alpha 90
_cell_angle_beta 90
_cell_angle_gamma 90
_cell_formula_units_Z 2
_cell_length_a 10.94106
_cell_length_b 10.94106
_cell_length_c 5.316
_cell_volume 636.361
_citation_journal_id_ASTM ZNOKAQ
_cod_data_source_file Zubkov_ZNOKAQ_2003_498.cif
_cod_data_source_block K2O12Sr1V4
_cod_original_cell_volume 636.3613
_cod_original_formula_sum 'K2 O12 Sr1 V4'
_cod_database_code 1540000

loop_
_symmetry_equiv_pos_as_xyz
x,y,z
-y+1/2,x,z
-x+1/2,-y+1/2,z
y,-x+1/2,z
x,-y+1/2,-z
y,x,-z
-x+1/2,y,-z
-y+1/2,-x+1/2,-z
-x,-y,-z
y-1/2,-x,-z
x-1/2,y-1/2,-z
-y,x-1/2,-z
-x,y-1/2,z
-y,-x,z
x-1/2,-y,z
y-1/2,x-1/2,z

loop_
_atom_site_label
_atom_site_type_symbol
_atom_site_fract_x
_atom_site_fract_y
_atom_site_fract_z
_atom_site_occupancy
_atom_site_U_iso_or_equiv
Sr1 Sr+2 0.25 0.25 0.5 1 0.0
V1 V+5 0.5328 0.25 0 1 0.0
O2 O-2 0.2062 0.0542 0.2375 1 0.0
O1 O-2 0.6251 0.3749 0.1 1 0.0
K1 K+1 0 0 0.5 1 0.0
